data_2101969
loop_
_publ_author_name
'Rudert, Rainer'
'Schulz, Burkhard'
'Reck, G\"unter'
'Vollhardt, Dieter'
'Kriwanek, J\"org'

_publ_section_title
;
 <i>N</i>-<i>n</i>-Alkyl <i>N,N</i>-dimethylammonioacetic acid
 bromides: the first complete series of crystal and molecular structure
 determinations of an amphiphilic compound with alkyl chain lengths
 <i>n</i>~=~1,..., 16
;
_journal_issue 1
_journal_name_full 'Acta Crystallographica Section B'
_journal_page_first 124
_journal_page_last 131
_journal_paper_doi 10.1107/S0108768199007740
_journal_volume 56
_journal_year 2000
_chemical_formula_moiety 'C7 H16 N O2 1+, Br 1-'
_chemical_formula_sum 'C7 H16 Br N O2'
_chemical_formula_weight 226.12
_chemical_name_systematic
;
N-n-Propyl N,N-Dimethyl Ammonio Acetic Acid Bromide
;
_space_group_IT_number 14
_symmetry_cell_setting monoclinic
_symmetry_space_group_name_Hall '-P 2yn'
_symmetry_space_group_name_H-M 'P 1 21/n 1'
_audit_creation_method SHELXL
_cell_angle_alpha 90.00
_cell_angle_beta 102.71(4)
_cell_angle_gamma 90.00
_cell_formula_units_Z 4
_cell_length_a 6.793(3)
_cell_length_b 13.850(10)
_cell_length_c 11.420(5)
_cell_measurement_reflns_used 25
_cell_measurement_temperature 223(2)
_cell_measurement_theta_max 15
_cell_measurement_theta_min 10
_cell_volume 1048.1(10)
_computing_cell_refinement
;
CAD4 Operations Manual (Enraf-Nonius, 1977)
;
_computing_data_collection
;
CAD4 Operations (Enraf-Nonius)
;
_computing_data_reduction
;
MolEN (Fair, 1990).
;
_computing_structure_refinement 'SHELXL-93 (Sheldrick, 1993)'
_computing_structure_solution 'SHELXS-86 (Sheldrick, 1990)'
_diffrn_ambient_temperature 223(2)
_diffrn_measurement_device CAD4
_diffrn_measurement_method 'theta/2theta scans'
_diffrn_radiation_monochromator graphite
_diffrn_radiation_source 'fine-focus sealed tube'
_diffrn_radiation_type MoK\a
_diffrn_radiation_wavelength .71069
_diffrn_reflns_av_R_equivalents .0426
_diffrn_reflns_av_sigmaI/netI .0303
_diffrn_reflns_limit_h_max 7
_diffrn_reflns_limit_h_min 0
_diffrn_reflns_limit_k_max 14
_diffrn_reflns_limit_k_min -1
_diffrn_reflns_limit_l_max 11
_diffrn_reflns_limit_l_min -12
_diffrn_reflns_number 1533
_diffrn_reflns_theta_max 22.03
_diffrn_reflns_theta_min 2.35
_diffrn_standards_decay_% 3
_diffrn_standards_interval_time 30
_diffrn_standards_number 2
_exptl_absorpt_coefficient_mu 3.883
_exptl_absorpt_correction_T_max 1.000
_exptl_absorpt_correction_T_min .285
_exptl_absorpt_correction_type refdelf
_exptl_absorpt_process_details
;
absorption correction using the method of N. Walker and D. Stuart (1983).
Acta Cryst A39, 158-166
;
_exptl_crystal_colour colourless
_exptl_crystal_density_diffrn 1.433
_exptl_crystal_description equant
_exptl_crystal_F_000 464
_exptl_crystal_size_max .38
_exptl_crystal_size_mid .22
_exptl_crystal_size_min .20
_refine_diff_density_max .656
_refine_diff_density_min -.422
_refine_ls_extinction_method none
_refine_ls_goodness_of_fit_all .876
_refine_ls_goodness_of_fit_ref .903
_refine_ls_hydrogen_treatment refall
_refine_ls_matrix_type full
_refine_ls_number_parameters 165
_refine_ls_number_reflns 1288
_refine_ls_number_restraints 0
_refine_ls_restrained_S_all .876
_refine_ls_restrained_S_obs .903
_refine_ls_R_factor_all .0482
_refine_ls_R_factor_gt .0375
_refine_ls_shift/su_max .006
_refine_ls_shift/su_mean .001
_refine_ls_structure_factor_coef Fsqd
_refine_ls_weighting_details 'w=1/[\s^2^(Fo^2^)+(0.1000P)^2^+0.0000P] where P=(Fo^2^+2Fc^2^)/3'
_refine_ls_weighting_scheme calc
_refine_ls_wR_factor_all .1064
_refine_ls_wR_factor_ref .0997
_reflns_number_observed 1090
_reflns_number_total 1288
_reflns_observed_criterion >2sigma(I)
_cod_data_source_file jz0007.cif
_cod_data_source_block beh3
_cod_depositor_comments
;
The following automatic conversions were performed:
'_symmetry_cell_setting' value 'Monoclinic' changed to 'monoclinic'
according to '/home/saulius/struct/CIF-dictionaries/cif_core.dic'
dictionary named 'cif_core.dic' version 2.4.1 from 2010-06-29.

Automatic conversion script
Id: cif_fix_enum 1527 2010-12-29 10:47:43Z saulius 

The following automatic conversions were performed:

'_symmetry_cell_setting' value 'Monoclinic' changed to 'monoclinic'
according to /home/saulius/struct/CIF-dictionaries/cif_core.dic
dictionary named 'cif_core.dic' version 2.4.1 from 2010-06-29.

Automatic conversion script
Id: cif_fix_values 1715 2011-07-08 13:25:40Z adriana 

The following automatic conversions were performed:

'_refine_ls_weighting_scheme' value 'calc
w=1/[\s^2^(Fo^2^)+(0.1000P)^2^+0.0000P] where P=(Fo^2^+2Fc^2^)/3' was
changed to 'calc'. New tag '_refine_ls_weighting_details' was
created. The value of the new tag was set to
'w=1/[\s^2^(Fo^2^)+(0.1000P)^2^+0.0000P] where P=(Fo^2^+2Fc^2^)/3'.

Automatic conversion script
Id: cif_fix_values 3143 2015-03-26 13:38:13Z robertas 
;
_cod_database_code 2101969
_cod_database_fobs_code 2101969

loop_
_symmetry_equiv_pos_as_xyz
'x, y, z'
'-x+1/2, y+1/2, -z+1/2'
'-x, -y, -z'
'x-1/2, -y-1/2, z-1/2'

loop_
_atom_site_aniso_label
_atom_site_aniso_U_11
_atom_site_aniso_U_22
_atom_site_aniso_U_33
_atom_site_aniso_U_12
_atom_site_aniso_U_13
_atom_site_aniso_U_23
Br .0442(4) .0473(4) .0464(4) -.0143(2) .0130(3) -.0139(2)
O1 .045(2) .031(2) .083(3) .007(2) .015(2) .002(2)
O2 .038(2) .036(2) .066(3) -.007(2) .014(2) -.001(2)
N1 .033(2) .028(2) .032(2) .001(2) .002(2) .001(2)
C31 .040(3) .037(3) .024(3) -.003(2) .000(2) -.004(2)
C32 .037(3) .036(3) .028(3) .003(2) .004(2) .002(2)
C33 .048(4) .038(3) .049(4) -.003(3) .012(3) .003(3)
C34 .027(3) .049(4) .040(3) .006(3) -.006(2) .002(3)
C1 .048(3) .041(3) .034(3) .012(2) .009(2) .002(2)
C2 .070(5) .109(6) .037(4) .033(4) -.002(3) -.007(4)
C3 .116(7) .107(8) .037(4) .038(6) .008(4) -.004(4)

loop_
_atom_site_label
_atom_site_fract_x
_atom_site_fract_y
_atom_site_fract_z
_atom_site_U_iso_or_equiv
_atom_site_thermal_displace_type
_atom_site_calc_flag
_atom_site_occupancy
_atom_site_type_symbol
Br .24162(7) .22588(4) .63472(5) .0455(3) Uani d 1 Br
O1 .2053(5) -.0585(2) .3364(4) .0526(10) Uani d 1 O
O2 -.1040(5) -.0108(3) .3493(3) .0466(10) Uani d 1 O
H2 -.129(7) -.067(4) .349(4) .024(13) Uiso d 1 H
N1 .3145(5) .1403(3) .3030(3) .0317(9) Uani d 1 N
C31 .0824(7) .0030(4) .3388(4) .0347(11) Uani d 1 C
C32 .1177(7) .1100(4) .3309(5) .0341(11) Uani d 1 C
H32A .116(6) .134(3) .400(4) .025(13) Uiso d 1 H
H32B .011(7) .137(4) .267(5) .050(15) Uiso d 1 H
C33 .3116(10) .2481(4) .2977(6) .0449(13) Uani d 1 C
H33A .431(8) .269(3) .270(4) .040(14) Uiso d 1 H
H33B .295(7) .268(4) .381(5) .039(14) Uiso d 1 H
H33C .189(8) .273(3) .250(4) .027(12) Uiso d 1 H
C34 .4905(8) .1106(5) .4011(5) .0410(12) Uani d 1 C
H34A .500(7) .045(4) .405(4) .043(15) Uiso d 1 H
H34B .460(7) .134(3) .476(4) .033(12) Uiso d 1 H
H34C .611(8) .143(4) .383(4) .041(13) Uiso d 1 H
C1 .3490(8) .0987(4) .1857(4) .0411(12) Uani d 1 C
H1A .492(8) .113(4) .177(4) .055(15) Uiso d 1 H
H1B .360(6) .030(3) .198(4) .021(11) Uiso d 1 H
C2 .1964(12) .1247(6) .0759(6) .074(2) Uani d 1 C
H2A .206(12) .219(6) .077(8) .12(3) Uiso d 1 H
H2B .066(10) .106(5) .082(6) .08(2) Uiso d 1 H
C3 .2509(16) .0806(8) -.0342(7) .088(3) Uani d 1 C
H3A .159(10) .099(5) -.114(7) .08(2) Uiso d 1 H
H3B .254(9) .014(5) -.026(6) .07(2) Uiso d 1 H
H3C .375(12) .108(7) -.047(8) .13(4) Uiso d 1 H

loop_
_atom_type_symbol
_atom_type_description
_atom_type_scat_dispersion_real
_atom_type_scat_dispersion_imag
_atom_type_scat_source
C C .0033 .0016 'International Tables Vol C Tables 4.2.6.8 and 6.1.1.4'
H H .0000 .0000 'International Tables Vol C Tables 4.2.6.8 and 6.1.1.4'
Br Br -.2901 2.4595 'International Tables Vol C Tables 4.2.6.8 and 6.1.1.4'
N N .0061 .0033 'International Tables Vol C Tables 4.2.6.8 and 6.1.1.4'
O O .0106 .0060 'International Tables Vol C Tables 4.2.6.8 and 6.1.1.4'

loop_
_geom_angle_atom_site_label_1
_geom_angle_atom_site_label_2
_geom_angle_atom_site_label_3
_geom_angle
C31 O2 H2 111(3)
C33 N1 C32 106.5(4)
C33 N1 C34 107.8(4)
C32 N1 C34 111.4(4)
C33 N1 C1 110.2(4)
C32 N1 C1 113.4(4)
C34 N1 C1 107.5(4)
O1 C31 O2 126.3(4)
O1 C31 C32 125.2(4)
O2 C31 C32 108.5(4)
N1 C32 C31 116.6(4)
N1 C32 H32A 106(3)
C31 C32 H32A 107(3)
N1 C32 H32B 106(3)
C31 C32 H32B 109(3)
H32A C32 H32B 112(4)
N1 C33 H33A 108(3)
N1 C33 H33B 104(3)
H33A C33 H33B 120(4)
N1 C33 H33C 113(3)
H33A C33 H33C 113(4)
H33B C33 H33C 100(4)
N1 C34 H34A 110(3)
N1 C34 H34B 106(3)
H34A C34 H34B 109(4)
N1 C34 H34C 106(3)
H34A C34 H34C 114(4)
H34B C34 H34C 112(4)
C2 C1 N1 116.0(4)
C2 C1 H1A 112(3)
N1 C1 H1A 111(3)
C2 C1 H1B 112(3)
N1 C1 H1B 106(2)
H1A C1 H1B 99(4)
C1 C2 C3 110.5(6)
C1 C2 H2A 102(4)
C3 C2 H2A 113(4)
C1 C2 H2B 112(4)
C3 C2 H2B 111(4)
H2A C2 H2B 109(6)
C2 C3 H3A 115(4)
C2 C3 H3B 108(4)
H3A C3 H3B 110(6)
C2 C3 H3C 111(6)
H3A C3 H3C 99(7)
H3B C3 H3C 114(7)

loop_
_geom_bond_atom_site_label_1
_geom_bond_atom_site_label_2
_geom_bond_distance
O1 C31 1.197(6)
O2 C31 1.311(6)
O2 H2 .80(5)
N1 C33 1.494(7)
N1 C32 1.501(6)
N1 C34 1.505(6)
N1 C1 1.523(6)
C31 C32 1.508(7)
C32 H32A .86(5)
C32 H32B .98(5)
C33 H33A .98(5)
C33 H33B 1.02(5)
C33 H33C .95(5)
C34 H34A .91(5)
C34 H34B .98(5)
C34 H34C .99(5)
C1 C2 1.485(9)
C1 H1A 1.02(5)
C1 H1B .97(4)
C2 C3 1.515(10)
C2 H2A 1.31(8)
C2 H2B .94(6)
C3 H3A 1.02(7)
C3 H3B .93(7)
C3 H3C .96(8)

loop_
_geom_torsion_atom_site_label_1
_geom_torsion_atom_site_label_2
_geom_torsion_atom_site_label_3
_geom_torsion_atom_site_label_4
_geom_torsion
C33 N1 C32 C31 178.9(4)
C34 N1 C32 C31 -63.8(5)
C1 N1 C32 C31 57.6(5)
O1 C31 C32 N1 7.7(7)
O2 C31 C32 N1 -172.6(4)
C33 N1 C1 C2 -59.5(7)
C32 N1 C1 C2 59.7(7)
C34 N1 C1 C2 -176.7(6)
N1 C1 C2 C3 178.8(7)

loop_
_cod_related_entry_id
_cod_related_entry_database
_cod_related_entry_code
1 ChemSpider 21140620
